data_7100725
loop_
_publ_author_name
'Yunqi Liu'
'Shiyan Chen'
'Yongqiang Ma'
'Ting Qi'
'Wenfeng Qiu'
'Kuizhan Shao'
'Zhongmin Su'
'Xiaobo Sun'
'Ying Wang'
'Gui Yu'
'Hengjun Zhang'
'Daoben Zhu'

_publ_section_title
;
Novel butterfly pyrene based organic semiconductors
for field effect transistors
;
_journal_name_full 'Chemical Communications'
_journal_paper_doi 10.1039/b515433b
_journal_year 2006
_chemical_formula_sum 'C16 H9 S2'
_chemical_formula_weight 265.35
_space_group_IT_number 14
_symmetry_cell_setting monoclinic
_symmetry_space_group_name_Hall '-P 2ybc'
_symmetry_space_group_name_H-M 'P 1 21/c 1'
_cell_angle_alpha 90.000(5)
_cell_angle_beta 112.400(5)
_cell_angle_gamma 90.000(5)
_cell_formula_units_Z 4
_cell_length_a 13.794(5)
_cell_length_b 8.637(5)
_cell_length_c 11.009(5)
_cell_measurement_temperature 293(2)
_cell_volume 1212.6(10)
_diffrn_ambient_temperature 293(2)
_exptl_crystal_density_diffrn 1.453
_cod_depositor_comments
;
The following automatic conversions were performed:
'_symmetry_cell_setting' value 'Monoclinic' changed to 'monoclinic'
according to '/home/saulius/struct/CIF-dictionaries/cif_core.dic'
dictionary named 'cif_core.dic' version 2.4.1 from 2010-06-29.

Automatic conversion script
Id: cif_fix_enum 1527 2010-12-29 10:47:43Z saulius 
;
_cod_original_sg_symbol_H-M 'P 21/c'
_cod_database_code 7100725

loop_
_symmetry_equiv_pos_as_xyz
'x, y, z'
'-x, y+1/2, -z+1/2'
'-x, -y, -z'
'x, -y-1/2, z-1/2'

loop_
_atom_site_label
_atom_site_type_symbol
_atom_site_fract_x
_atom_site_fract_y
_atom_site_fract_z
_atom_site_U_iso_or_equiv
_atom_site_adp_type
_atom_site_occupancy
_atom_site_symmetry_multiplicity
_atom_site_calc_flag
_atom_site_refinement_flags
_atom_site_disorder_assembly
_atom_site_disorder_group
S1 S 0.28617(9) 0.31822(14) 0.27079(11) 0.0569(4) Uani 1 1 d . . .
S2 S 0.37583(11) 0.59122(18) 0.84919(12) 0.0724(5) Uani 1 1 d . . .
C7 C 0.3855(2) 0.8119(4) 0.6838(3) 0.0283(7) Uani 1 1 d . . .
H7 H 0.3747 0.8716 0.6094 0.034 Uiso 1 1 calc R . .
C13 C 0.0498(3) 0.5103(4) 0.4946(3) 0.0307(7) Uani 1 1 d . . .
C14 C 0.0659(2) 0.4604(4) 0.3811(3) 0.0308(7) Uani 1 1 d . . .
C15 C -0.0187(3) 0.3819(4) 0.2804(3) 0.0368(8) Uani 1 1 d . . .
H15 H -0.0081 0.3420 0.2080 0.044 Uiso 1 1 calc R . .
C10 C 0.2442(3) 0.5567(4) 0.4773(3) 0.0348(8) Uani 1 1 d . . .
H10 H 0.3086 0.5732 0.4704 0.042 Uiso 1 1 calc R . .
C4 C 0.1842(3) 0.4398(4) 0.2537(3) 0.0346(8) Uani 1 1 d . . .
C12 C 0.1335(3) 0.5825(4) 0.6009(3) 0.0319(8) Uani 1 1 d . . .
C3 C 0.1308(3) 0.4811(5) 0.1220(3) 0.0385(8) Uani 1 1 d . . .
H3 H 0.0737 0.5479 0.0919 0.046 Uiso 1 1 calc R . .
C9 C 0.1636(3) 0.4875(4) 0.3712(3) 0.0329(8) Uani 1 1 d . . .
C11 C 0.2326(3) 0.6015(4) 0.5916(3) 0.0341(8) Uani 1 1 d . . .
C8 C 0.3229(3) 0.6700(4) 0.6977(3) 0.0375(8) Uani 1 1 d . . .
C16 C -0.1124(3) 0.3647(4) 0.2885(3) 0.0360(8) Uani 1 1 d . . .
H16 H -0.1659 0.3167 0.2196 0.043 Uiso 1 1 calc R . .
C2 C 0.1754(3) 0.4074(5) 0.0403(4) 0.0474(10) Uani 1 1 d . . .
H2 H 0.1490 0.4191 -0.0505 0.057 Uiso 1 1 calc R . .
C1 C 0.2589(4) 0.3193(5) 0.1060(4) 0.0565(12) Uani 1 1 d . . .
H1 H 0.2975 0.2652 0.0666 0.068 Uiso 1 1 calc R . .
C5 C 0.4681(3) 0.7234(6) 0.9040(4) 0.0637(14) Uani 1 1 d . . .
H5 H 0.5176 0.7239 0.9897 0.076 Uiso 1 1 calc R . .
C6 C 0.4659(4) 0.8300(6) 0.8154(5) 0.0639(13) Uani 1 1 d . . .
H6 H 0.5133 0.9118 0.8364 0.077 Uiso 1 1 calc R . .

loop_
_atom_site_aniso_label
_atom_site_aniso_U_11
_atom_site_aniso_U_22
_atom_site_aniso_U_33
_atom_site_aniso_U_23
_atom_site_aniso_U_13
_atom_site_aniso_U_12
S1 0.0579(8) 0.0675(8) 0.0440(7) 0.0034(5) 0.0178(5) 0.0250(5)
S2 0.0680(9) 0.0910(11) 0.0454(7) 0.0023(6) 0.0071(6) -0.0118(7)
C7 0.0209(14) 0.0335(16) 0.0188(14) -0.0019(12) -0.0055(11) -0.0040(12)
C13 0.0327(17) 0.0357(17) 0.0211(14) 0.0012(12) 0.0073(13) 0.0000(13)
C14 0.0292(16) 0.0367(17) 0.0220(15) 0.0008(13) 0.0046(13) 0.0032(14)
C15 0.044(2) 0.0413(19) 0.0248(16) -0.0077(14) 0.0126(15) -0.0057(15)
C10 0.0308(17) 0.044(2) 0.0280(16) 0.0005(14) 0.0095(14) -0.0014(15)
C4 0.0299(17) 0.045(2) 0.0270(16) -0.0033(14) 0.0082(13) 0.0005(14)
C12 0.0303(17) 0.0350(17) 0.0267(16) -0.0026(13) 0.0067(14) -0.0010(13)
C3 0.0354(18) 0.049(2) 0.0315(18) -0.0044(15) 0.0126(15) 0.0007(16)
C9 0.0328(17) 0.0378(17) 0.0265(16) 0.0000(14) 0.0095(14) 0.0012(14)
C11 0.0319(18) 0.0382(18) 0.0268(17) -0.0008(13) 0.0051(14) 0.0002(14)
C8 0.0319(18) 0.045(2) 0.0334(18) -0.0057(15) 0.0103(15) 0.0003(15)
C16 0.0340(18) 0.0453(19) 0.0242(16) -0.0055(14) 0.0061(14) -0.0049(16)
C2 0.052(2) 0.062(3) 0.0281(19) -0.0078(17) 0.0148(17) -0.006(2)
C1 0.062(3) 0.066(3) 0.049(2) -0.017(2) 0.030(2) 0.006(2)
C5 0.043(2) 0.094(4) 0.036(2) -0.015(2) -0.0048(18) 0.009(2)
C6 0.047(3) 0.072(3) 0.066(3) -0.017(3) 0.014(2) -0.025(2)

loop_
_geom_bond_atom_site_label_1
_geom_bond_atom_site_label_2
_geom_bond_distance
_geom_bond_site_symmetry_2
_geom_bond_publ_flag
S1 C1 1.706(5) . ?
S1 C4 1.708(4) . ?
S2 C5 1.644(5) . ?
S2 C8 1.688(4) . ?
C7 C6 1.459(5) . ?
C7 C8 1.540(5) . ?
C7 H7 0.9300 . ?
C13 C14 1.418(4) . ?
C13 C13 1.435(6) 3_566 ?
C13 C12 1.436(5) . ?
C14 C9 1.412(5) . ?
C14 C15 1.437(5) . ?
C15 C16 1.337(5) . ?
C15 H15 0.9300 . ?
C10 C11 1.383(5) . ?
C10 C9 1.402(5) . ?
C10 H10 0.9300 . ?
C4 C3 1.399(5) . ?
C4 C9 1.484(5) . ?
C12 C11 1.419(5) . ?
C12 C16 1.430(5) 3_566 ?
C3 C2 1.418(5) . ?
C3 H3 0.9300 . ?
C11 C8 1.469(5) . ?
C16 C12 1.430(5) 3_566 ?
C16 H16 0.9300 . ?
C2 C1 1.340(6) . ?
C2 H2 0.9300 . ?
C1 H1 0.9300 . ?
C5 C6 1.333(7) . ?
C5 H5 0.9300 . ?
C6 H6 0.9300 . ?
